data_7008895
loop_
_publ_author_name
'Bruce, Michael I.'
'Skelton, Brian W.'
'White, Allan H.'
'Zaitseva, Natasha N.'

_publ_section_title
;
 Preparation and structural characterisation of some ruthenium cluster
 carbonyls containing allenylidene ligands&#x200A;&#x2020;
;
_journal_issue 6
_journal_name_full 'Journal of the Chemical Society, Dalton Transactions'
_journal_page_first 881
_journal_paper_doi 10.1039/a906379j
_journal_year 2000
_chemical_formula_sum 'C58 H42 O8 P2 Ru3'
_chemical_formula_weight 1232.12
_space_group_IT_number 14
_symmetry_cell_setting monoclinic
_symmetry_space_group_name_Hall '-P 2ybc'
_symmetry_space_group_name_H-M 'P 1 21/c 1'
_cell_angle_alpha 90.00000
_cell_angle_beta 95.38(2)
_cell_angle_gamma 90.00000
_cell_formula_units_Z 4
_cell_length_a 10.6600(10)
_cell_length_b 14.393(4)
_cell_length_c 34.288(11)
_cell_measurement_reflns_used 8
_cell_measurement_temperature 293
_cell_measurement_theta_max 16.0
_cell_measurement_theta_min 15.2
_cell_volume 5238(2)
_computing_cell_refinement 'Enraf Nonius software'
_computing_data_collection 'Enraf Nonius software'
_computing_data_reduction 'xtal ADDREF'
_computing_molecular_graphics xtal
_computing_publication_material 'xtal BONDLA CIFIO'
_computing_structure_refinement xtal
_computing_structure_solution xtal
_diffrn_ambient_temperature 293
_diffrn_measurement_device_type
;
 CAD4 diffractometer
;
_diffrn_measurement_method '\2Q-\w scans'
_diffrn_radiation_detector 'single counter'
_diffrn_radiation_monochromator graphite
_diffrn_radiation_source 'rotating anode'
_diffrn_radiation_type 'Mo K\a'
_diffrn_radiation_wavelength .71073
_diffrn_reflns_av_R_equivalents .061
_diffrn_reflns_av_sigmaI/netI .065
_diffrn_reflns_limit_h_max 1
_diffrn_reflns_limit_h_min -12
_diffrn_reflns_limit_k_max 0
_diffrn_reflns_limit_k_min -17
_diffrn_reflns_limit_l_max 40
_diffrn_reflns_limit_l_min -40
_diffrn_reflns_number 10630
_diffrn_reflns_theta_max 24.98
_diffrn_reflns_theta_min 1.54
_diffrn_standards_decay_% 0
_diffrn_standards_interval_time 3600
_diffrn_standards_number 8
_exptl_absorpt_coefficient_mu .969
_exptl_absorpt_correction_T_max 0.92
_exptl_absorpt_correction_T_min 0.90
_exptl_absorpt_correction_type gaussian
_exptl_absorpt_process_details
;
 XTAL absorb               
;
_exptl_crystal_colour black
_exptl_crystal_density_diffrn 1.563
_exptl_crystal_description block
_exptl_crystal_F_000 2464
_exptl_crystal_size_max .28
_exptl_crystal_size_mid .12
_exptl_crystal_size_min .1
_refine_diff_density_max .714
_refine_diff_density_min -1.389
_refine_ls_abs_structure_details none
_refine_ls_extinction_coef .00000
_refine_ls_extinction_method none
_refine_ls_goodness_of_fit_all 1.528
_refine_ls_goodness_of_fit_obs 1.778
_refine_ls_hydrogen_treatment noref
_refine_ls_matrix_type full
_refine_ls_number_constraints 0
_refine_ls_number_parameters 640
_refine_ls_number_reflns 5018
_refine_ls_number_restraints 0
_refine_ls_R_factor_all .117
_refine_ls_R_factor_obs .055
_refine_ls_shift/esd_max .055
_refine_ls_shift/esd_mean .004
_refine_ls_structure_factor_coef F
_refine_ls_weighting_scheme sigma
_refine_ls_wR_factor_all .065
_refine_ls_wR_factor_obs .054
_reflns_d_resolution_high .841
_reflns_d_resolution_low 13.262
_reflns_limit_h_max 12
_reflns_limit_h_min 0
_reflns_limit_k_max 17
_reflns_limit_k_min 0
_reflns_limit_l_max 40
_reflns_limit_l_min -40
_reflns_number_gt 9206
_reflns_number_total 9206
_reflns_threshold_expression 'I    > 3.00 sig(I   )'
_cod_data_source_file a906379j.txt
_cod_data_source_block br568
_cod_original_sg_symbol_Hall -p_2ybc
_cod_original_sg_symbol_H-M P_1_21/c_1
_cod_database_code 7008895

loop_
_symmetry_equiv_pos_as_xyz
+x,+y,+z
-x,1/2+y,1/2-z
-x,-y,-z
+x,1/2-y,1/2+z

loop_
_atom_site_label
_atom_site_fract_x
_atom_site_fract_y
_atom_site_fract_z
_atom_site_U_iso_or_equiv
_atom_site_adp_type
_atom_site_calc_flag
_atom_site_calc_attached_atom
_atom_site_occupancy
_atom_site_disorder_assembly
_atom_site_disorder_group
Ru1 .15836(8) .57481(6) .61073(2) .0371(5) Uani ? ? 1.00000 ? ?
Ru2 .23412(8) .65790(6) .69738(2) .0337(5) Uani ? ? 1.00000 ? ?
Ru3 .00988(8) .70619(7) .65224(2) .0388(5) Uani ? ? 1.00000 ? ?
C11 .1023(10) .6311(8) .5639(3) .050(7) Uani ? ? 1.00000 ? ?
O11 .0701(8) .6700(7) .5362(2) .077(6) Uani ? ? 1.00000 ? ?
C12 .3151(11) .5549(8) .5913(3) .051(7) Uani ? ? 1.00000 ? ?
O12 .4071(8) .5478(7) .5767(2) .077(6) Uani ? ? 1.00000 ? ?
C21 .1802(10) .5999(8) .7441(3) .041(7) Uani ? ? 1.00000 ? ?
O21 .1388(8) .5678(6) .7702(2) .074(6) Uani ? ? 1.00000 ? ?
C22 .2471(10) .7731(8) .7192(3) .040(6) Uani ? ? 1.00000 ? ?
O22 .2602(8) .8462(6) .7329(2) .064(6) Uani ? ? 1.00000 ? ?
C31 -.0688(10) .6362(8) .6915(3) .044(7) Uani ? ? 1.00000 ? ?
O31 -.1187(8) .5986(7) .7138(2) .073(6) Uani ? ? 1.00000 ? ?
C32 -.1294(11) .7372(9) .6140(3) .056(8) Uani ? ? 1.00000 ? ?
O32 -.2121(8) .7492(8) .5922(3) .097(7) Uani ? ? 1.00000 ? ?
C33 -.0026(10) .8168(9) .6815(3) .052(8) Uani ? ? 1.00000 ? ?
O33 -.0098(8) .8855(6) .6988(3) .077(7) Uani ? ? 1.00000 ? ?
P1 .0791(3) .4206(2) .59484(8) .0427(17) Uani ? ? 1.00000 ? ?
C111 -.0737(10) .4040(9) .5664(3) .047(7) Uani ? ? 1.00000 ? ?
C112 -.1294(11) .3186(9) .5628(3) .064(9) Uani ? ? 1.00000 ? ?
C113 -.2459(13) .3059(11) .5416(4) .081(10) Uani ? ? 1.00000 ? ?
C114 -.3035(13) .3795(13) .5231(4) .083(11) Uani ? ? 1.00000 ? ?
C115 -.2521(12) .4660(11) .5266(4) .076(10) Uani ? ? 1.00000 ? ?
C116 -.1342(12) .4788(9) .5479(4) .065(9) Uani ? ? 1.00000 ? ?
C121 .0536(10) .3561(8) .6391(3) .046(7) Uani ? ? 1.00000 ? ?
C122 -.0215(11) .3983(9) .6646(4) .064(9) Uani ? ? 1.00000 ? ?
C123 -.0446(12) .3540(10) .6992(4) .066(9) Uani ? ? 1.00000 ? ?
C124 .0066(15) .2714(11) .7086(4) .077(10) Uani ? ? 1.00000 ? ?
C125 .0829(14) .2296(11) .6840(5) .088(11) Uani ? ? 1.00000 ? ?
C126 .1070(14) .2718(10) .6490(4) .077(10) Uani ? ? 1.00000 ? ?
C131 .1883(9) .3482(8) .5704(3) .043(6) Uani ? ? 1.00000 ? ?
C132 .1624(11) .3107(9) .5337(3) .059(8) Uani ? ? 1.00000 ? ?
C133 .2541(15) .2624(10) .5156(4) .081(10) Uani ? ? 1.00000 ? ?
C134 .3717(14) .2518(10) .5350(5) .081(11) Uani ? ? 1.00000 ? ?
C135 .3995(12) .2886(10) .5713(4) .076(10) Uani ? ? 1.00000 ? ?
C136 .3093(11) .3370(9) .5890(3) .061(8) Uani ? ? 1.00000 ? ?
P2 .4497(3) .64143(19) .71342(8) .0369(16) Uani ? ? 1.00000 ? ?
C211 .5228(10) .5518(9) .6855(3) .051(8) Uani ? ? 1.00000 ? ?
C212 .4925(12) .4609(10) .6911(4) .067(9) Uani ? ? 1.00000 ? ?
C213 .5462(17) .3930(10) .6691(5) .091(12) Uani ? ? 1.00000 ? ?
C214 .6309(16) .4145(15) .6432(6) .105(14) Uani ? ? 1.00000 ? ?
C215 .6574(14) .5050(14) .6375(5) .097(12) Uani ? ? 1.00000 ? ?
C216 .6079(11) .5750(10) .6580(4) .067(9) Uani ? ? 1.00000 ? ?
C221 .5396(9) .7472(8) .7064(3) .041(6) Uani ? ? 1.00000 ? ?
C222 .5100(11) .7971(8) .6724(3) .054(7) Uani ? ? 1.00000 ? ?
C223 .5798(12) .8729(9) .6635(3) .063(8) Uani ? ? 1.00000 ? ?
C224 .6778(12) .9021(9) .6896(4) .065(9) Uani ? ? 1.00000 ? ?
C225 .7074(11) .8555(9) .7238(4) .061(8) Uani ? ? 1.00000 ? ?
C226 .6398(10) .7768(9) .7318(3) .052(7) Uani ? ? 1.00000 ? ?
C231 .5033(10) .6121(8) .7643(3) .048(7) Uani ? ? 1.00000 ? ?
C232 .6095(12) .5553(9) .7735(3) .065(8) Uani ? ? 1.00000 ? ?
C233 .6514(14) .5394(10) .8135(5) .086(11) Uani ? ? 1.00000 ? ?
C234 .5893(17) .5829(11) .8419(4) .091(12) Uani ? ? 1.00000 ? ?
C235 .4806(16) .6341(9) .8334(4) .082(10) Uani ? ? 1.00000 ? ?
C236 .4435(11) .6487(8) .7941(3) .058(8) Uani ? ? 1.00000 ? ?
C1 .2086(9) .6996(8) .6399(3) .038(6) Uani ? ? 1.00000 ? ?
C2 .1603(9) .7769(9) .6218(3) .044(7) Uani ? ? 1.00000 ? ?
C3 .1673(10) .8526(9) .5982(3) .049(7) Uani ? ? 1.00000 ? ?
C311 .0558(11) .9143(9) .5877(4) .059(8) Uani ? ? 1.00000 ? ?
C312 .0168(14) .9765(10) .6139(5) .086(11) Uani ? ? 1.00000 ? ?
C313 -.086(2) 1.0344(12) .6033(6) .131(16) Uani ? ? 1.00000 ? ?
C314 -.1469(17) 1.0235(13) .5656(7) .112(16) Uani ? ? 1.00000 ? ?
C315 -.1094(19) .9676(14) .5398(6) .117(16) Uani ? ? 1.00000 ? ?
C316 -.0046(14) .9091(10) .5503(4) .084(10) Uani ? ? 1.00000 ? ?
C321 .2852(11) .8704(9) .5795(3) .048(7) Uani ? ? 1.00000 ? ?
C322 .3098(13) .9603(9) .5646(3) .064(9) Uani ? ? 1.00000 ? ?
C323 .4199(17) .9758(11) .5484(4) .083(11) Uani ? ? 1.00000 ? ?
C324 .5086(15) .9087(14) .5464(4) .086(12) Uani ? ? 1.00000 ? ?
C325 .4877(13) .8226(11) .5603(4) .079(10) Uani ? ? 1.00000 ? ?
C326 .3755(12) .8043(10) .5761(3) .064(9) Uani ? ? 1.00000 ? ?
O .2248(6) .5276(5) .66741(18) .040(4) Uani ? ? 1.00000 ? ?
H112 -.08466 .26428 .57562 .08500 Uiso ? ? 1.00000 ? ?
H113 -.28773 .24549 .54005 .09700 Uiso ? ? 1.00000 ? ?
H114 -.38191 .37033 .50680 .10000 Uiso ? ? 1.00000 ? ?
H115 -.29785 .52018 .51416 .09300 Uiso ? ? 1.00000 ? ?
H116 -.09469 .54160 .54979 .08100 Uiso ? ? 1.00000 ? ?
H122 -.06053 .45993 .65841 .08100 Uiso ? ? 1.00000 ? ?
H123 -.09720 .38411 .71751 .08300 Uiso ? ? 1.00000 ? ?
H124 -.01036 .23949 .73328 .08400 Uiso ? ? 1.00000 ? ?
H125 .11938 .16875 .69094 .10200 Uiso ? ? 1.00000 ? ?
H126 .16250 .24032 .63164 .09300 Uiso ? ? 1.00000 ? ?
H132 .07704 .31686 .52029 .07200 Uiso ? ? 1.00000 ? ?
H133 .23677 .23701 .48938 .10000 Uiso ? ? 1.00000 ? ?
H134 .43704 .21639 .52300 .09600 Uiso ? ? 1.00000 ? ?
H135 .48378 .28105 .58469 .09100 Uiso ? ? 1.00000 ? ?
H136 .32939 .36412 .61502 .07600 Uiso ? ? 1.00000 ? ?
H212 .43456 .44433 .71074 .08500 Uiso ? ? 1.00000 ? ?
H213 .52317 .32696 .67188 .10600 Uiso ? ? 1.00000 ? ?
H214 .67280 .36630 .62926 .12300 Uiso ? ? 1.00000 ? ?
H215 .71527 .52048 .61752 .11600 Uiso ? ? 1.00000 ? ?
H216 .62918 .64038 .65356 .08500 Uiso ? ? 1.00000 ? ?
H222 .43970 .77648 .65395 .06500 Uiso ? ? 1.00000 ? ?
H223 .55953 .90738 .63906 .07700 Uiso ? ? 1.00000 ? ?
H224 .72692 .95638 .68330 .07800 Uiso ? ? 1.00000 ? ?
H225 .77454 .87793 .74262 .07600 Uiso ? ? 1.00000 ? ?
H226 .66469 .74051 .75566 .06700 Uiso ? ? 1.00000 ? ?
H232 .65498 .52735 .75210 .08100 Uiso ? ? 1.00000 ? ?
H233 .72442 .49903 .82045 .10000 Uiso ? ? 1.00000 ? ?
H234 .62364 .57493 .86903 .10800 Uiso ? ? 1.00000 ? ?
H235 .43201 .65893 .85460 .10200 Uiso ? ? 1.00000 ? ?
H236 .36942 .68887 .78715 .07300 Uiso ? ? 1.00000 ? ?
H312 .06136 .98231 .64089 .10800 Uiso ? ? 1.00000 ? ?
H313 -.12129 1.07899 .62128 .15600 Uiso ? ? 1.00000 ? ?
H314 -.22247 1.06013 .55730 .13000 Uiso ? ? 1.00000 ? ?
H315 -.15323 .96536 .51376 .13000 Uiso ? ? 1.00000 ? ?
H316 .02628 .86559 .53084 .10100 Uiso ? ? 1.00000 ? ?
H322 .24605 1.01047 .56574 .08100 Uiso ? ? 1.00000 ? ?
H323 .43565 1.03798 .53826 .10200 Uiso ? ? 1.00000 ? ?
H324 .58619 .92389 .53473 .10800 Uiso ? ? 1.00000 ? ?
H325 .55408 .77318 .55927 .10300 Uiso ? ? 1.00000 ? ?
H326 .36000 .74038 .58519 .07900 Uiso ? ? 1.00000 ? ?
H .01431 .58331 .64088 .05000 Uiso ? ? 1.00000 ? ?
H0 .17630 .46870 .67464 .05000 Uiso ? ? 1.00000 ? ?

loop_
_atom_site_aniso_label
_atom_site_aniso_U_11
_atom_site_aniso_U_22
_atom_site_aniso_U_33
_atom_site_aniso_U_12
_atom_site_aniso_U_13
_atom_site_aniso_U_23
Ru1 .0365(5) .0473(6) .0271(5) -.0001(5) .0008(4) -.0021(5)
Ru2 .0348(5) .0368(5) .0289(5) .0001(4) .0004(4) .0012(4)
Ru3 .0330(5) .0459(6) .0373(5) .0031(5) .0028(4) .0022(5)
C11 .052(7) .060(9) .038(7) -.007(6) -.001(6) .005(6)
O11 .079(6) .110(8) .038(5) .005(6) -.008(5) .014(5)
C12 .044(7) .052(8) .056(8) .001(6) .003(6) -.013(6)
O12 .052(6) .107(8) .075(6) .010(5) .026(5) .008(6)
C21 .038(6) .044(8) .040(7) .004(5) -.003(5) .005(6)
O21 .086(7) .084(7) .054(5) .004(6) .025(5) .030(5)
C22 .054(7) .032(7) .034(6) -.002(6) .010(5) .008(5)
O22 .072(6) .055(6) .066(6) -.004(5) .013(4) -.017(5)
C31 .041(7) .050(8) .041(7) -.011(6) -.004(5) .003(6)
O31 .066(6) .102(8) .053(5) -.018(5) .020(5) .008(5)
C32 .039(7) .067(9) .060(8) .002(7) -.005(6) .004(7)
O32 .059(6) .143(10) .085(7) .015(6) -.019(5) .008(7)
C33 .040(7) .052(9) .064(8) .008(6) .010(6) .011(7)
O33 .068(6) .068(7) .097(8) .022(5) .010(5) -.023(6)
P1 .0430(17) .051(2) .0331(15) -.0005(16) -.0017(13) -.0031(15)
C111 .032(6) .065(9) .042(7) -.011(6) -.002(5) -.009(6)
C112 .052(8) .079(11) .061(8) -.013(7) .001(6) .015(8)
C113 .068(9) .093(12) .077(10) -.050(9) -.016(8) .014(9)
C114 .066(10) .125(15) .055(9) -.017(10) -.020(7) .004(10)
C115 .058(9) .085(12) .080(10) -.005(8) -.023(7) .008(9)
C116 .052(8) .060(9) .081(10) -.007(7) -.010(7) -.004(8)
C121 .046(7) .054(8) .037(6) .005(6) -.000(5) -.005(6)
C122 .062(8) .072(10) .060(8) .001(7) .017(7) .020(7)
C123 .068(9) .078(11) .055(8) .003(8) .027(7) .005(8)
C124 .088(11) .087(13) .055(9) -.013(9) .002(8) .018(9)
C125 .093(12) .081(12) .088(12) .011(9) -.004(9) .029(10)
C126 .100(11) .074(11) .060(9) .012(9) .024(8) -.002(8)
C131 .040(6) .056(8) .032(6) -.002(6) -.001(5) -.003(6)
C132 .062(8) .075(10) .037(7) -.005(7) -.002(6) -.008(7)
C133 .092(11) .096(12) .056(9) .005(10) .016(8) -.034(8)
C134 .081(11) .073(11) .091(12) .013(9) .023(9) -.019(9)
C135 .073(10) .070(10) .083(11) .019(8) -.001(8) -.014(9)
C136 .051(8) .080(10) .050(7) .016(7) -.001(6) -.020(7)
P2 .0367(16) .0362(18) .0365(16) -.0014(13) -.0034(12) .0001(14)
C211 .039(7) .062(9) .051(7) .005(6) -.009(6) -.009(7)
C212 .062(9) .047(9) .090(10) .009(7) -.009(7) -.003(8)
C213 .105(14) .054(10) .104(14) .017(10) -.036(10) -.021(10)
C214 .074(12) .119(17) .119(16) .038(12) -.013(10) -.062(14)
C215 .066(10) .129(16) .098(12) .015(11) .014(8) -.070(13)
C216 .050(8) .085(11) .064(8) .002(8) .001(7) -.016(8)
C221 .036(6) .047(7) .041(6) -.008(5) .005(5) -.014(6)
C222 .063(8) .049(8) .047(7) -.025(7) -.007(6) .014(6)
C223 .074(9) .070(10) .045(7) -.026(8) .001(7) .004(7)
C224 .063(9) .058(9) .076(10) -.014(7) .015(8) -.001(8)
C225 .057(8) .067(10) .059(8) -.020(7) .000(6) -.008(8)
C226 .045(7) .060(9) .049(7) -.008(6) .004(6) -.014(6)
C231 .048(7) .048(8) .044(7) -.009(6) -.008(6) .001(6)
C232 .065(9) .066(10) .059(8) -.002(7) -.016(7) .003(7)
C233 .090(11) .067(11) .092(12) -.001(9) -.039(10) .031(9)
C234 .133(15) .068(12) .062(10) -.030(11) -.041(10) .021(9)
C235 .140(14) .058(10) .045(8) .001(10) -.016(9) .008(7)
C236 .067(8) .058(9) .045(7) -.000(7) -.014(6) .005(7)
C1 .034(6) .047(7) .034(6) -.001(5) .012(5) .007(5)
C2 .034(6) .066(9) .031(6) .009(6) .002(5) -.009(6)
C3 .054(7) .064(9) .028(6) .007(7) -.001(5) .012(6)
C311 .057(8) .049(9) .069(9) -.010(7) -.009(7) .026(7)
C312 .095(12) .055(10) .105(13) .026(9) -.009(10) .019(9)
C313 .17(2) .067(12) .153(18) .047(13) -.008(15) -.024(13)
C314 .089(13) .068(14) .17(2) .019(11) -.032(14) .013(14)
C315 .120(16) .088(15) .132(18) .005(13) -.052(13) .028(13)
C316 .092(11) .066(11) .087(11) .010(9) -.024(9) .017(9)
C321 .058(8) .055(9) .028(6) -.012(7) -.007(6) .001(6)
C322 .086(10) .055(9) .051(8) -.008(8) .006(7) .014(7)
C323 .120(14) .079(12) .053(9) -.043(11) .022(9) .007(8)
C324 .089(12) .121(16) .053(9) -.043(11) .027(8) -.003(10)
C325 .064(9) .111(14) .065(9) -.016(9) .021(7) .011(9)
C326 .067(9) .076(10) .048(8) -.020(8) -.004(7) .013(7)
O .045(4) .037(4) .034(4) -.002(4) -.005(3) -.000(3)

loop_
_atom_type_symbol
_atom_type_description
_atom_type_oxidation_number
_atom_type_number_in_cell
_atom_type_scat_dispersion_real
_atom_type_scat_dispersion_imag
_atom_type_scat_source
C ? 0 232 .002014 .002014 'Int Tables Vol IV Tables 2.2B and 2.3.1'
O ? 0 32 .007996 .005981 'Int Tables Vol IV Tables 2.2B and 2.3.1'
H ? 0 168 0 0 'Int Tables Vol IV Tables 2.2B and 2.3.1'
P ? 0 8 .090027 .094971 'Int Tables Vol IV Tables 2.2B and 2.3.1'
Ru ? 0 12 -1.42 .835999 'Int Tables Vol IV Tables 2.2B and 2.3.1'

loop_
_diffrn_attenuator_code
_diffrn_attenuator_scale
? ?

loop_
_geom_angle_atom_site_label_1
_geom_angle_atom_site_label_2
_geom_angle_atom_site_label_3
_geom_angle_site_symmetry_1
_geom_angle_site_symmetry_2
_geom_angle_site_symmetry_3
_geom_angle
_geom_angle_publ_flag
Ru2 Ru1 Ru3 . . . 54.05(3) ?
Ru2 Ru1 C11 . . . 132.0(4) ?
Ru2 Ru1 C12 . . . 103.3(3) ?
Ru2 Ru1 P1 . . . 126.73(7) ?
Ru2 Ru1 C1 . . . 38.4(3) ?
Ru2 Ru1 O . . . 40.71(18) ?
Ru2 Ru1 H . . . 68.15(3) ?
Ru3 Ru1 C11 . . . 89.7(4) ?
Ru3 Ru1 C12 . . . 144.4(4) ?
Ru3 Ru1 P1 . . . 120.67(8) ?
Ru3 Ru1 C1 . . . 48.7(3) ?
Ru3 Ru1 O . . . 84.84(18) ?
Ru3 Ru1 H . . . 37.31(3) ?
C11 Ru1 C12 . . . 89.1(5) ?
C11 Ru1 P1 . . . 97.4(4) ?
C11 Ru1 C1 . . . 94.9(4) ?
C11 Ru1 O . . . 172.7(4) ?
C11 Ru1 H . . . 103.2(4) ?
C12 Ru1 P1 . . . 94.8(4) ?
C12 Ru1 C1 . . . 96.0(4) ?
C12 Ru1 O . . . 92.6(4) ?
C12 Ru1 H . . . 167.7(3) ?
P1 Ru1 C1 . . . 163.7(3) ?
P1 Ru1 O . . . 89.55(19) ?
P1 Ru1 H . . . 84.28(7) ?
C1 Ru1 O . . . 77.8(3) ?
C1 Ru1 H . . . 82.6(3) ?
O Ru1 H . . . 75.13(18) ?
Ru1 Ru2 Ru3 . . . 57.27(3) ?
Ru1 Ru2 C21 . . . 122.1(3) ?
Ru1 Ru2 C22 . . . 135.9(3) ?
Ru1 Ru2 P2 . . . 109.62(7) ?
Ru1 Ru2 C1 . . . 39.4(3) ?
Ru1 Ru2 O . . . 40.27(16) ?
Ru3 Ru2 C21 . . . 105.0(3) ?
Ru3 Ru2 C22 . . . 91.7(3) ?
Ru3 Ru2 P2 . . . 157.90(8) ?
Ru3 Ru2 C1 . . . 50.9(3) ?
Ru3 Ru2 O . . . 87.32(17) ?
C21 Ru2 C22 . . . 94.0(5) ?
C21 Ru2 P2 . . . 97.1(3) ?
C21 Ru2 C1 . . . 153.5(4) ?
C21 Ru2 O . . . 90.9(4) ?
C22 Ru2 P2 . . . 87.7(3) ?
C22 Ru2 C1 . . . 97.3(4) ?
C22 Ru2 O . . . 175.1(4) ?
P2 Ru2 C1 . . . 107.2(3) ?
P2 Ru2 O . . . 91.43(18) ?
C1 Ru2 O . . . 78.4(3) ?
Ru1 Ru3 Ru2 . . . 68.68(3) ?
Ru1 Ru3 C31 . . . 107.0(3) ?
Ru1 Ru3 C32 . . . 103.6(4) ?
Ru1 Ru3 C33 . . . 150.6(3) ?
Ru1 Ru3 C1 . . . 45.8(3) ?
Ru1 Ru3 C2 . . . 67.8(3) ?
Ru1 Ru3 H . . . 40.29(2) ?
Ru2 Ru3 C31 . . . 83.7(3) ?
Ru2 Ru3 C32 . . . 170.9(4) ?
Ru2 Ru3 C33 . . . 90.8(3) ?
Ru2 Ru3 C1 . . . 46.5(2) ?
Ru2 Ru3 C2 . . . 76.1(3) ?
Ru2 Ru3 H . . . 80.74(4) ?
C31 Ru3 C32 . . . 103.6(5) ?
C31 Ru3 C33 . . . 90.7(5) ?
C31 Ru3 C1 . . . 126.8(4) ?
C31 Ru3 C2 . . . 159.6(4) ?
C31 Ru3 H . . . 70.3(3) ?
C32 Ru3 C33 . . . 94.5(5) ?
C32 Ru3 C1 . . . 124.8(4) ?
C32 Ru3 C2 . . . 96.7(4) ?
C32 Ru3 H . . . 96.5(4) ?
C33 Ru3 C1 . . . 104.8(4) ?
C33 Ru3 C2 . . . 87.4(5) ?
C33 Ru3 H . . . 159.8(4) ?
C1 Ru3 C2 . . . 35.4(4) ?
C1 Ru3 H . . . 82.6(3) ?
C2 Ru3 H . . . 108.0(3) ?
Ru1 C11 O11 . . . 176.2(11) ?
Ru1 C12 O12 . . . 174.0(10) ?
Ru2 C21 O21 . . . 174.3(9) ?
Ru2 C22 O22 . . . 177.4(10) ?
Ru3 C31 O31 . . . 176.7(10) ?
Ru3 C32 O32 . . . 175.5(11) ?
Ru3 C33 O33 . . . 178.7(11) ?
Ru1 P1 C111 . . . 120.9(4) ?
Ru1 P1 C121 . . . 110.9(4) ?
Ru1 P1 C131 . . . 113.8(4) ?
C111 P1 C121 . . . 100.5(5) ?
C111 P1 C131 . . . 104.8(5) ?
C121 P1 C131 . . . 104.1(5) ?
P1 C111 C112 . . . 121.5(9) ?
P1 C111 C116 . . . 119.8(9) ?
C112 C111 C116 . . . 118.6(10) ?
C111 C112 C113 . . . 121.7(12) ?
C111 C112 H112 . . . 118.7(11) ?
C113 C112 H112 . . . 119.6(13) ?
C112 C113 C114 . . . 119.1(14) ?
C112 C113 H113 . . . 121.8(14) ?
C114 C113 H113 . . . 119.1(13) ?
C113 C114 C115 . . . 120.9(13) ?
C113 C114 H114 . . . 119.6(17) ?
C115 C114 H114 . . . 119.5(16) ?
C114 C115 C116 . . . 119.9(13) ?
C114 C115 H115 . . . 120.1(13) ?
C116 C115 H115 . . . 120.0(14) ?
C111 C116 C115 . . . 119.7(12) ?
C111 C116 H116 . . . 120.0(11) ?
C115 C116 H116 . . . 120.3(13) ?
P1 C121 C122 . . . 116.4(9) ?
P1 C121 C126 . . . 124.5(9) ?
C122 C121 C126 . . . 119.1(11) ?
C121 C122 C123 . . . 119.9(12) ?
C121 C122 H122 . . . 120.9(12) ?
C123 C122 H122 . . . 119.2(12) ?
C122 C123 C124 . . . 121.0(13) ?
C122 C123 H123 . . . 120.2(13) ?
C124 C123 H123 . . . 118.8(13) ?
C123 C124 C125 . . . 119.7(14) ?
C123 C124 H124 . . . 120.9(15) ?
C125 C124 H124 . . . 119.4(15) ?
C124 C125 C126 . . . 120.7(14) ?
C124 C125 H125 . . . 119.2(16) ?
C126 C125 H125 . . . 120.1(16) ?
C121 C126 C125 . . . 119.7(13) ?
C121 C126 H126 . . . 121.0(13) ?
C125 C126 H126 . . . 119.3(14) ?
P1 C131 C132 . . . 124.3(8) ?
P1 C131 C136 . . . 117.3(8) ?
C132 C131 C136 . . . 118.2(10) ?
C131 C132 C133 . . . 120.9(11) ?
C131 C132 H132 . . . 119.3(11) ?
C133 C132 H132 . . . 119.7(11) ?
C132 C133 C134 . . . 119.2(12) ?
C132 C133 H133 . . . 121.2(14) ?
C134 C133 H133 . . . 119.5(15) ?
C133 C134 C135 . . . 120.7(14) ?
C133 C134 H134 . . . 120.3(15) ?
C135 C134 H134 . . . 118.9(14) ?
C134 C135 C136 . . . 120.1(12) ?
C134 C135 H135 . . . 119.9(14) ?
C136 C135 H135 . . . 120.0(13) ?
C131 C136 C135 . . . 120.8(11) ?
C131 C136 H136 . . . 119.0(11) ?
C135 C136 H136 . . . 120.2(11) ?
Ru2 P2 C211 . . . 114.2(4) ?
Ru2 P2 C221 . . . 113.8(3) ?
Ru2 P2 C231 . . . 117.5(4) ?
C211 P2 C221 . . . 105.4(5) ?
C211 P2 C231 . . . 103.0(5) ?
C221 P2 C231 . . . 101.4(5) ?
P2 C211 C212 . . . 119.1(9) ?
P2 C211 C216 . . . 121.2(10) ?
C212 C211 C216 . . . 119.7(12) ?
C211 C212 C213 . . . 118.8(13) ?
C211 C212 H212 . . . 120.0(13) ?
C213 C212 H212 . . . 121.3(14) ?
C212 C213 C214 . . . 121.9(15) ?
C212 C213 H213 . . . 120.2(17) ?
C214 C213 H213 . . . 117.9(17) ?
C213 C214 C215 . . . 118.2(17) ?
C213 C214 H214 . . . 121(2) ?
C215 C214 H214 . . . 120.4(18) ?
C214 C215 C216 . . . 122.9(16) ?
C214 C215 H215 . . . 118.0(18) ?
C216 C215 H215 . . . 119.1(19) ?
C211 C216 C215 . . . 118.4(14) ?
C211 C216 H216 . . . 120.1(13) ?
C215 C216 H216 . . . 121.5(14) ?
P2 C221 C222 . . . 117.6(8) ?
P2 C221 C226 . . . 123.9(8) ?
C222 C221 C226 . . . 118.3(10) ?
C221 C222 C223 . . . 121.1(10) ?
C221 C222 H222 . . . 119.2(11) ?
C223 C222 H222 . . . 119.6(11) ?
C222 C223 C224 . . . 119.5(11) ?
C222 C223 H223 . . . 120.8(11) ?
C224 C223 H223 . . . 119.7(12) ?
C223 C224 C225 . . . 120.7(12) ?
C223 C224 H224 . . . 119.4(13) ?
C225 C224 H224 . . . 119.9(12) ?
C224 C225 C226 . . . 119.5(11) ?
C224 C225 H225 . . . 120.3(13) ?
C226 C225 H225 . . . 120.2(12) ?
C221 C226 C225 . . . 120.9(10) ?
C221 C226 H226 . . . 119.5(11) ?
C225 C226 H226 . . . 119.6(10) ?
P2 C231 C232 . . . 121.2(9) ?
P2 C231 C236 . . . 120.0(9) ?
C232 C231 C236 . . . 118.8(10) ?
C231 C232 C233 . . . 118.9(12) ?
C231 C232 H232 . . . 120.3(11) ?
C233 C232 H232 . . . 120.8(12) ?
C232 C233 C234 . . . 118.7(13) ?
C232 C233 H233 . . . 120.0(15) ?
C234 C233 H233 . . . 121.2(16) ?
C233 C234 C235 . . . 122.7(13) ?
C233 C234 H234 . . . 117.3(16) ?
C235 C234 H234 . . . 119.9(15) ?
C234 C235 C236 . . . 116.5(13) ?
C234 C235 H235 . . . 121.3(13) ?
C236 C235 H235 . . . 122.3(14) ?
C231 C236 C235 . . . 124.1(12) ?
C231 C236 H236 . . . 117.6(11) ?
C235 C236 H236 . . . 118.3(12) ?
Ru1 C1 Ru2 . . . 102.2(5) ?
Ru1 C1 Ru3 . . . 85.5(4) ?
Ru1 C1 C2 . . . 114.6(7) ?
Ru2 C1 Ru3 . . . 82.6(3) ?
Ru2 C1 C2 . . . 133.7(8) ?
Ru3 C1 C2 . . . 73.8(6) ?
Ru3 C2 C1 . . . 70.8(6) ?
Ru3 C2 C3 . . . 136.2(8) ?
C1 C2 C3 . . . 152.9(10) ?
C2 C3 C311 . . . 121.9(10) ?
C2 C3 C321 . . . 119.3(10) ?
C311 C3 C321 . . . 118.7(10) ?
C3 C311 C312 . . . 121.2(11) ?
C3 C311 C316 . . . 118.6(12) ?
C312 C311 C316 . . . 120.2(12) ?
C311 C312 C313 . . . 120.1(15) ?
C311 C312 H312 . . . 121.1(14) ?
C313 C312 H312 . . . 118.8(16) ?
C312 C313 C314 . . . 117.3(17) ?
C312 C313 H313 . . . 124(2) ?
C314 C313 H313 . . . 118.5(19) ?
C313 C314 C315 . . . 123.8(18) ?
C313 C314 H314 . . . 120(2) ?
C315 C314 H314 . . . 116(2) ?
C314 C315 C316 . . . 119.1(18) ?
C314 C315 H315 . . . 120(2) ?
C316 C315 H315 . . . 120.9(19) ?
C311 C316 C315 . . . 119.3(14) ?
C311 C316 H316 . . . 120.2(13) ?
C315 C316 H316 . . . 120.5(14) ?
C3 C321 C322 . . . 120.2(11) ?
C3 C321 C326 . . . 123.2(11) ?
C322 C321 C326 . . . 116.6(11) ?
C321 C322 C323 . . . 119.3(13) ?
C321 C322 H322 . . . 119.7(13) ?
C323 C322 H322 . . . 121.0(13) ?
C322 C323 C324 . . . 122.3(15) ?
C322 C323 H323 . . . 118.5(16) ?
C324 C323 H323 . . . 119.2(17) ?
C323 C324 C325 . . . 119.7(15) ?
C323 C324 H324 . . . 118.8(18) ?
C325 C324 H324 . . . 121.5(17) ?
C324 C325 C326 . . . 119.3(14) ?
C324 C325 H325 . . . 119.7(14) ?
C326 C325 H325 . . . 121.0(15) ?
C321 C326 C325 . . . 122.8(13) ?
C321 C326 H326 . . . 118.8(13) ?
C325 C326 H326 . . . 118.4(13) ?
Ru1 O Ru2 . . . 99.0(3) ?
Ru1 O H0 . . . 110.6(4) ?
Ru2 O H0 . . . 127.3(5) ?
Ru1 H Ru3 . . . 102.39(4) ?

loop_
_geom_bond_atom_site_label_1
_geom_bond_atom_site_label_2
_geom_bond_site_symmetry_1
_geom_bond_site_symmetry_2
_geom_bond_distance
_geom_bond_publ_flag
Ru1 Ru2 . . 3.2341(13) ?
Ru1 Ru3 . . 2.9205(13) ?
Ru1 C11 . . 1.847(11) ?
Ru1 C12 . . 1.878(12) ?
Ru1 P1 . . 2.419(3) ?
Ru1 C1 . . 2.100(10) ?
Ru1 O . . 2.117(6) ?
Ru1 H . . 1.9337(9) ?
Ru2 Ru3 . . 2.8105(12) ?
Ru2 C21 . . 1.940(11) ?
Ru2 C22 . . 1.819(11) ?
Ru2 P2 . . 2.324(3) ?
Ru2 C1 . . 2.054(9) ?
Ru2 O . . 2.136(6) ?
Ru3 C31 . . 1.935(11) ?
Ru3 C32 . . 1.938(11) ?
Ru3 C33 . . 1.894(12) ?
Ru3 C1 . . 2.201(10) ?
Ru3 C2 . . 2.238(11) ?
Ru3 H . . 1.8126(11) ?
C11 O11 . . 1.129(14) ?
C12 O12 . . 1.147(14) ?
C21 O21 . . 1.133(14) ?
C22 O22 . . 1.156(14) ?
C31 O31 . . 1.111(14) ?
C32 O32 . . 1.116(14) ?
C33 O33 . . 1.159(15) ?
P1 C111 . . 1.833(10) ?
P1 C121 . . 1.822(11) ?
P1 C131 . . 1.824(11) ?
C111 C112 . . 1.366(18) ?
C111 C116 . . 1.380(17) ?
C112 C113 . . 1.391(18) ?
C112 H112 . . .996(13) ?
C113 C114 . . 1.35(2) ?
C113 H113 . . .977(15) ?
C114 C115 . . 1.36(2) ?
C114 H114 . . .970(13) ?
C115 C116 . . 1.404(17) ?
C115 H115 . . .994(14) ?
C116 H116 . . .997(13) ?
C121 C122 . . 1.380(17) ?
C121 C126 . . 1.369(19) ?
C122 C123 . . 1.388(18) ?
C122 H122 . . .994(13) ?
C123 C124 . . 1.34(2) ?
C123 H123 . . .981(13) ?
C124 C125 . . 1.37(2) ?
C124 H124 . . .994(14) ?
C125 C126 . . 1.39(2) ?
C125 H125 . . .979(15) ?
C126 H126 . . .989(15) ?
C131 C132 . . 1.374(15) ?
C131 C136 . . 1.394(15) ?
C132 C133 . . 1.39(2) ?
C132 H132 . . .983(11) ?
C133 C134 . . 1.37(2) ?
C133 H133 . . .972(13) ?
C134 C135 . . 1.36(2) ?
C134 H134 . . .984(16) ?
C135 C136 . . 1.373(19) ?
C135 H135 . . .977(13) ?
C136 H136 . . .980(11) ?
P2 C211 . . 1.823(12) ?
P2 C221 . . 1.827(11) ?
P2 C231 . . 1.834(11) ?
C211 C212 . . 1.367(19) ?
C211 C216 . . 1.411(17) ?
C212 C213 . . 1.39(2) ?
C212 H212 . . .983(14) ?
C213 C214 . . 1.36(3) ?
C213 H213 . . .989(15) ?
C214 C215 . . 1.35(3) ?
C214 H214 . . .97(2) ?
C215 C216 . . 1.36(2) ?
C215 H215 . . .990(16) ?
C216 H216 . . .983(14) ?
C221 C222 . . 1.379(15) ?
C221 C226 . . 1.381(14) ?
C222 C223 . . 1.372(17) ?
C222 H222 . . .981(11) ?
C223 C224 . . 1.375(17) ?
C223 H223 . . .980(12) ?
C224 C225 . . 1.362(18) ?
C224 H224 . . .976(13) ?
C225 C226 . . 1.384(18) ?
C225 H225 . . .974(12) ?
C226 H226 . . .986(11) ?
C231 C232 . . 1.408(17) ?
C231 C236 . . 1.361(17) ?
C232 C233 . . 1.42(2) ?
C232 H232 . . 1.001(13) ?
C233 C234 . . 1.38(2) ?
C233 H233 . . .983(15) ?
C234 C235 . . 1.38(2) ?
C234 H234 . . .973(14) ?
C235 C236 . . 1.383(17) ?
C235 H235 . . .998(15) ?
C236 H236 . . .989(12) ?
C1 C2 . . 1.351(15) ?
C2 C3 . . 1.365(16) ?
C3 C311 . . 1.500(17) ?
C3 C321 . . 1.485(16) ?
C311 C312 . . 1.36(2) ?
C311 C316 . . 1.384(19) ?
C312 C313 . . 1.40(2) ?
C312 H312 . . 1.004(15) ?
C313 C314 . . 1.40(3) ?
C313 H313 . . .99(2) ?
C314 C315 . . 1.29(3) ?
C314 H314 . . .983(18) ?
C315 C316 . . 1.42(2) ?
C315 H315 . . .97(2) ?
C316 H316 . . .993(15) ?
C321 C322 . . 1.425(18) ?
C321 C326 . . 1.366(18) ?
C322 C323 . . 1.36(2) ?
C322 H322 . . .995(13) ?
C323 C324 . . 1.36(2) ?
C323 H323 . . .981(16) ?
C324 C325 . . 1.35(2) ?
C324 H324 . . .978(16) ?
C325 C326 . . 1.38(2) ?
C325 H325 . . 1.006(15) ?
C326 H326 . . .989(13) ?
O H0 . . 1.035(6) ?

loop_
_geom_contact_atom_site_label_1
_geom_contact_atom_site_label_2
_geom_contact_distance
_geom_contact_site_symmetry_1
_geom_contact_site_symmetry_2
_geom_contact_publ_flag
Ru1 O11 2.974(8) . . ?
Ru1 O12 3.021(8) . . ?
Ru1 C31 3.946(11) . . ?
Ru1 C32 3.866(12) . . ?
Ru1 C111 3.710(11) . . ?
Ru1 C116 3.876(12) . . ?
Ru1 C121 3.509(12) . . ?
Ru1 C122 3.769(13) . . ?
Ru1 C131 3.569(11) . . ?
Ru1 C136 3.884(13) . . ?
Ru1 C2 2.933(12) . . ?
Ru1 H116 3.2885(9) . . ?
Ru1 H122 3.4010(9) . . ?
Ru1 H136 3.5343(11) . . ?
Ru1 H326 3.3792(10) . . ?
Ru1 H0 2.6632(10) . . ?
Ru2 O21 3.070(8) . . ?
Ru2 O22 2.973(9) . . ?
Ru2 C31 3.232(11) . . ?
Ru2 O31 3.948(8) . . ?
Ru2 C33 3.411(12) . . ?
Ru2 C211 3.493(11) . . ?
Ru2 C212 3.973(13) . . ?
Ru2 C221 3.488(10) . . ?
Ru2 C222 3.724(12) . . ?
Ru2 C231 3.564(10) . . ?
Ru2 C236 3.823(11) . . ?
Ru2 C2 3.144(11) . . ?
Ru2 H222 3.2473(9) . . ?
Ru2 H236 3.3047(11) . . ?
Ru2 H 3.0895(9) . . ?
Ru2 H0 2.8833(11) . . ?
Ru3 C11 3.446(11) . . ?
Ru3 C21 3.806(10) . . ?
Ru3 C22 3.392(10) . . ?
Ru3 O31 3.044(9) . . ?
Ru3 O32 3.051(9) . . ?
Ru3 O33 3.052(9) . . ?
Ru3 C3 3.359(12) . . ?
Ru3 C311 3.783(13) . . ?
Ru3 O 3.449(6) . . ?
Ru3 H122 3.6333(14) . . ?
C11 C12 2.613(16) . . ?
C11 C1 2.914(14) . . ?
C11 C2 2.916(16) . . ?
C11 H116 2.472(11) . . ?
O11 H116 2.622(9) . . ?
O11 H132 2.382(8) . '3 566' ?
C12 C1 2.960(16) . . ?
C12 O 2.893(13) . . ?
C21 C22 2.750(15) . . ?
C21 O 2.907(12) . . ?
O21 H224 2.595(8) . '2 646' ?
C22 C33 2.916(15) . . ?
C22 P2 2.894(11) . . ?
C22 C1 2.911(14) . . ?
O22 H123 2.601(8) . '2 556' ?
C31 C33 2.723(17) . . ?
C31 H 2.160(11) . . ?
C32 C33 2.813(16) . . ?
O32 H325 2.660(9) . '1 455' ?
C33 C2 2.865(16) . . ?
O33 H312 2.598(9) . . ?
P1 C112 2.800(12) . . ?
P1 C116 2.789(12) . . ?
P1 C122 2.731(13) . . ?
P1 C126 2.832(15) . . ?
P1 C132 2.836(12) . . ?
P1 C136 2.757(12) . . ?
C111 C113 2.407(18) . . ?
C111 C114 2.766(16) . . ?
C111 C115 2.407(17) . . ?
C111 C121 2.809(14) . . ?
C111 C131 2.897(15) . . ?
C111 H112 2.040(13) . . ?
C111 H116 2.068(12) . . ?
C111 H132 2.671(11) . . ?
C112 C114 2.364(18) . . ?
C112 C115 2.73(2) . . ?
C112 C116 2.361(19) . . ?
C112 H113 2.078(12) . . ?
C113 C115 2.36(2) . . ?
C113 C116 2.76(2) . . ?
C113 H112 2.073(13) . . ?
C113 H114 2.016(14) . . ?
C114 C116 2.39(2) . . ?
C114 H113 2.016(18) . . ?
C114 H115 2.050(19) . . ?
C115 H114 2.024(14) . . ?
C115 H116 2.093(13) . . ?
C116 H115 2.087(12) . . ?
C121 C123 2.395(17) . . ?
C121 C124 2.763(18) . . ?
C121 C125 2.38(2) . . ?
C121 C131 2.875(15) . . ?
C121 H122 2.074(12) . . ?
C121 H126 2.061(12) . . ?
C121 H0 2.350(11) . . ?
C122 C124 2.37(2) . . ?
C122 C125 2.73(2) . . ?
C122 C126 2.37(2) . . ?
C122 H123 2.063(13) . . ?
C122 H0 2.336(12) . . ?
C123 C125 2.34(2) . . ?
C123 C126 2.74(2) . . ?
C123 H122 2.064(14) . . ?
C123 H124 2.035(14) . . ?
C124 C126 2.39(2) . . ?
C124 H123 2.004(16) . . ?
C124 H125 2.032(16) . . ?
C125 H124 2.046(17) . . ?
C125 H126 2.061(17) . . ?
C126 H125 2.061(14) . . ?
C131 C133 2.406(17) . . ?
C131 C134 2.768(19) . . ?
C131 C135 2.406(17) . . ?
C131 H126 2.647(10) . . ?
C131 H132 2.044(9) . . ?
C131 H136 2.056(9) . . ?
C132 C134 2.38(2) . . ?
C132 C135 2.746(17) . . ?
C132 C136 2.375(15) . . ?
C132 H133 2.070(12) . . ?
C133 C135 2.37(2) . . ?
C133 C136 2.748(17) . . ?
C133 H132 2.064(16) . . ?
C133 H134 2.053(16) . . ?
C134 C136 2.37(2) . . ?
C134 H133 2.035(15) . . ?
C134 H135 2.031(15) . . ?
C135 H134 2.027(15) . . ?
C135 H136 2.049(15) . . ?
C136 H126 2.637(12) . . ?
C136 H135 2.044(12) . . ?
P2 C212 2.759(14) . . ?
P2 C216 2.824(13) . . ?
P2 C222 2.753(12) . . ?
P2 C226 2.839(12) . . ?
P2 C232 2.832(12) . . ?
P2 C236 2.777(12) . . ?
C211 C213 2.37(2) . . ?
C211 C214 2.77(2) . . ?
C211 C215 2.38(2) . . ?
C211 C221 2.903(17) . . ?
C211 C231 2.863(16) . . ?
C211 H212 2.044(12) . . ?
C211 H216 2.085(12) . . ?
C211 H232 2.591(11) . . ?
C212 C214 2.41(2) . . ?
C212 C215 2.74(2) . . ?
C212 C216 2.40(2) . . ?
C212 H213 2.073(14) . . ?
C213 C215 2.33(2) . . ?
C213 C216 2.74(2) . . ?
C213 H212 2.079(18) . . ?
C213 H214 2.044(18) . . ?
C214 C216 2.38(3) . . ?
C214 H213 2.02(2) . . ?
C214 H215 2.01(2) . . ?
C215 H214 2.02(2) . . ?
C215 H216 2.05(2) . . ?
C216 H215 2.036(13) . . ?
C221 C223 2.396(16) . . ?
C221 C224 2.762(17) . . ?
C221 C225 2.405(16) . . ?
C221 C231 2.833(15) . . ?
C221 H216 2.623(11) . . ?
C221 H222 2.046(10) . . ?
C221 H226 2.054(10) . . ?
C222 C224 2.373(17) . . ?
C222 C225 2.745(16) . . ?
C222 C226 2.370(15) . . ?
C222 H216 2.697(12) . . ?
C222 H223 2.054(12) . . ?
C223 C225 2.378(17) . . ?
C223 C226 2.744(16) . . ?
C223 H222 2.043(13) . . ?
C223 H224 2.040(12) . . ?
C224 C226 2.371(18) . . ?
C224 H223 2.046(13) . . ?
C224 H225 2.035(13) . . ?
C225 H224 2.032(13) . . ?
C225 H226 2.058(13) . . ?
C226 H225 2.054(11) . . ?
C231 C233 2.435(18) . . ?
C231 C234 2.764(18) . . ?
C231 C235 2.423(17) . . ?
C231 H226 2.562(11) . . ?
C231 H232 2.099(11) . . ?
C231 H236 2.020(11) . . ?
C232 C234 2.41(2) . . ?
C232 C235 2.81(2) . . ?
C232 C236 2.382(18) . . ?
C232 H233 2.093(12) . . ?
C233 C235 2.42(2) . . ?
C233 C236 2.748(19) . . ?
C233 H232 2.116(17) . . ?
C233 H234 2.020(17) . . ?
C234 C236 2.35(2) . . ?
C234 H233 2.068(17) . . ?
C234 H235 2.082(18) . . ?
C235 H234 2.048(15) . . ?
C235 H236 2.046(14) . . ?
C236 H235 2.093(12) . . ?
C1 C3 2.641(16) . . ?
C1 O 2.649(12) . . ?
C1 H326 2.652(10) . . ?
C1 H 2.665(10) . . ?
C2 C311 2.505(17) . . ?
C2 C321 2.460(16) . . ?
C2 C326 2.923(17) . . ?
C2 H326 2.624(10) . . ?
C3 C312 2.49(2) . . ?
C3 C316 2.480(17) . . ?
C3 C322 2.523(18) . . ?
C3 C326 2.509(18) . . ?
C3 H312 2.686(12) . . ?
C3 H316 2.640(10) . . ?
C3 H322 2.697(12) . . ?
C3 H326 2.683(12) . . ?
C311 C313 2.39(2) . . ?
C311 C314 2.72(2) . . ?
C311 C315 2.42(2) . . ?
C311 C321 2.567(17) . . ?
C311 C322 2.968(19) . . ?
C311 H312 2.064(13) . . ?
C311 H316 2.069(13) . . ?
C311 H322 2.624(13) . . ?
C312 C314 2.39(3) . . ?
C312 C315 2.76(2) . . ?
C312 C316 2.38(2) . . ?
C312 H313 2.116(15) . . ?
C313 C315 2.37(3) . . ?
C313 C316 2.76(3) . . ?
C313 H312 2.08(2) . . ?
C313 H314 2.08(2) . . ?
C314 C316 2.33(2) . . ?
C314 H313 2.06(2) . . ?
C314 H315 1.96(2) . . ?
C315 H314 1.93(2) . . ?
C315 H316 2.10(2) . . ?
C316 H315 2.088(14) . . ?
C321 C323 2.40(2) . . ?
C321 C324 2.79(2) . . ?
C321 C325 2.415(19) . . ?
C321 H322 2.104(12) . . ?
C321 H326 2.036(12) . . ?
C322 C324 2.38(2) . . ?
C322 C325 2.76(2) . . ?
C322 C326 2.375(19) . . ?
C322 H323 2.022(13) . . ?
C323 C325 2.34(2) . . ?
C323 C326 2.70(2) . . ?
C323 H322 2.059(18) . . ?
C323 H324 2.020(18) . . ?
C324 C326 2.36(2) . . ?
C324 H323 2.03(2) . . ?
C324 H325 2.05(2) . . ?
C325 H324 2.042(15) . . ?
C325 H326 2.049(15) . . ?
C326 H325 2.089(13) . . ?
O H 2.474(6) . . ?
H112 H113 2.3982(2) . . ?
H113 H114 2.3069(4) . . ?
H114 H115 2.3401(6) . . ?
H122 H123 2.3661(6) . . ?
H122 H 2.0594(4) . . ?
H123 H124 2.3212(5) . . ?
H124 H125 2.3310(3) . . ?
H125 H126 2.3626(6) . . ?
H132 H133 2.3836(3) . . ?
H133 H134 2.3480(2) . . ?
H134 H135 2.3218(6) . . ?
H135 H136 2.3539(3) . . ?
H212 H213 2.3995(4) . . ?
H213 H214 2.3318(3) . . ?
H214 H215 2.3077(6) . . ?
H215 H216 2.3580(4) . . ?
H222 H223 2.3589(4) . . ?
H223 H224 2.3398(3) . . ?
H224 H225 2.3401(6) . . ?
H225 H226 2.3625(5) . . ?
H233 H234 2.3362(4) . . ?
H234 H235 2.3854(2) . . ?
H235 H236 2.3854(7) . . ?
H313 H314 2.3677(6) . . ?
H314 H315 2.2002(4) . . ?
H322 H323 2.3424(2) . . ?
H323 H324 2.3071(3) . . ?
H324 H325 2.3631(6) . . ?
H325 H326 2.3744(2) . . ?

loop_
_geom_hbond_atom_site_label_D
_geom_hbond_atom_site_label_H
_geom_hbond_atom_site_label_A
_geom_hbond_site_symmetry_D
_geom_hbond_site_symmetry_H
_geom_hbond_site_symmetry_A
_geom_hbond_distance_DH
_geom_hbond_distance_HA
_geom_hbond_distance_DA
_geom_hbond_angle_DHA
_geom_hbond_publ_flag
? ? ? ? ? ? ? ? ? ? ?

loop_
_geom_torsion_atom_site_label_1
_geom_torsion_atom_site_label_2
_geom_torsion_atom_site_label_3
_geom_torsion_atom_site_label_4
_geom_torsion_site_symmetry_1
_geom_torsion_site_symmetry_2
_geom_torsion_site_symmetry_3
_geom_torsion_site_symmetry_4
_geom_torsion
_geom_torsion_publ_flag
? ? ? ? ? ? ? ? ? ?
